data_7030296
loop_
_publ_author_name
'Davin, Julien P.'
'Buffet, Jean-Charles'
'Spaniol, Thomas P.'
'Okuda, Jun'

_publ_section_title
;
 Alkaline earth metal complexes of a chiral polyether as initiator for the
 ring-opening polymerization of lactide.
;
_journal_issue 40
_journal_name_full 'Dalton transactions (Cambridge, England : 2003)'
_journal_page_first 12612
_journal_page_last 12618
_journal_paper_doi 10.1039/c2dt31309j
_journal_volume 41
_journal_year 2012
_chemical_absolute_configuration ad
_chemical_formula_moiety 'C24 H60 Ca N2 O4 Si4'
_chemical_formula_sum 'C24 H60 Ca N2 O4 Si4'
_chemical_formula_weight 593.18
_chemical_name_systematic
;
?
;
_space_group_IT_number 19
_space_group_name_Hall 'P 2ac 2ab'
_symmetry_cell_setting orthorhombic
_symmetry_space_group_name_Hall 'P 2ac 2ab'
_symmetry_space_group_name_H-M 'P 21 21 21'
_atom_sites_solution_hydrogens geom
_atom_sites_solution_primary direct
_atom_sites_solution_secondary difmap
_audit_creation_method SHELXL-97
_cell_angle_alpha 90.00
_cell_angle_beta 90.00
_cell_angle_gamma 90.00
_cell_formula_units_Z 4
_cell_length_a 11.5590(13)
_cell_length_b 11.5507(13)
_cell_length_c 26.697(3)
_cell_measurement_reflns_used 5189
_cell_measurement_temperature 130(2)
_cell_measurement_theta_max 24.78
_cell_measurement_theta_min 2.33
_cell_volume 3564.4(7)
_computing_cell_refinement 'Bruker SMART (2001)'
_computing_data_collection 'Bruker SMART (2001)'
_computing_data_reduction 'Bruker SAINT+ (1999)'
_computing_molecular_graphics 'ORTEP-III (Farrugia, 1999)'
_computing_structure_refinement 'SHELXL-97 (Sheldrick, 1997)'
_computing_structure_solution 'SHELXS-86 (Sheldrick, 1986)'
_diffrn_ambient_temperature 130(2)
_diffrn_measured_fraction_theta_full 0.999
_diffrn_measured_fraction_theta_max 1.000
_diffrn_measurement_device_type 'APEX Area Detector'
_diffrn_measurement_method 'omega scans'
_diffrn_radiation_monochromator 'multilayer optics'
_diffrn_radiation_source 'INCOATEC microsource'
_diffrn_radiation_type MoK\a
_diffrn_radiation_wavelength 0.71073
_diffrn_reflns_av_R_equivalents 0.0669
_diffrn_reflns_av_sigmaI/netI 0.0562
_diffrn_reflns_limit_h_max 15
_diffrn_reflns_limit_h_min -15
_diffrn_reflns_limit_k_max 15
_diffrn_reflns_limit_k_min -15
_diffrn_reflns_limit_l_max 36
_diffrn_reflns_limit_l_min -36
_diffrn_reflns_number 50821
_diffrn_reflns_theta_full 14.00
_diffrn_reflns_theta_max 28.83
_diffrn_reflns_theta_min 0.76
_exptl_absorpt_coefficient_mu 0.338
_exptl_absorpt_correction_T_max 0.9479
_exptl_absorpt_correction_T_min 0.9293
_exptl_absorpt_correction_type multi-scan
_exptl_absorpt_process_details 'Platon Mulabs'
_exptl_crystal_colour colourless
_exptl_crystal_density_diffrn 1.105
_exptl_crystal_density_method 'not measured'
_exptl_crystal_description prism
_exptl_crystal_F_000 1304
_exptl_crystal_size_max 0.22
_exptl_crystal_size_mid 0.20
_exptl_crystal_size_min 0.16
_refine_diff_density_max 0.368
_refine_diff_density_min -0.230
_refine_diff_density_rms 0.047
_refine_ls_abs_structure_details 'Flack H D (1983), 4148 Friedel pairs'
_refine_ls_abs_structure_Flack 0.03(3)
_refine_ls_extinction_method none
_refine_ls_goodness_of_fit_ref 0.917
_refine_ls_hydrogen_treatment constr
_refine_ls_matrix_type full
_refine_ls_number_parameters 350
_refine_ls_number_reflns 9351
_refine_ls_number_restraints 0
_refine_ls_restrained_S_all 0.917
_refine_ls_R_factor_all 0.0376
_refine_ls_R_factor_gt 0.0340
_refine_ls_shift/su_max 0.001
_refine_ls_shift/su_mean 0.000
_refine_ls_structure_factor_coef Fsqd
_refine_ls_weighting_details 'calc w=1/[\s^2^(Fo^2^)+(0.0260P)^2^+0.0000P] where P=(Fo^2^+2Fc^2^)/3'
_refine_ls_weighting_scheme calc
_refine_ls_wR_factor_gt 0.0635
_refine_ls_wR_factor_ref 0.0648
_reflns_number_gt 8740
_reflns_number_total 9351
_reflns_threshold_expression >2sigma(I)
_cod_data_source_file c2dt31309j.txt
_cod_data_source_block (S,S)8
_cod_database_code 7030296

loop_
_symmetry_equiv_pos_as_xyz
'x, y, z'
'-x+1/2, -y, z+1/2'
'x+1/2, -y+1/2, -z'
'-x, y+1/2, -z+1/2'

loop_
_atom_site_label
_atom_site_type_symbol
_atom_site_fract_x
_atom_site_fract_y
_atom_site_fract_z
_atom_site_U_iso_or_equiv
_atom_site_adp_type
_atom_site_occupancy
_atom_site_symmetry_multiplicity
_atom_site_calc_flag
_atom_site_refinement_flags
_atom_site_disorder_assembly
_atom_site_disorder_group
Ca1 Ca 0.69244(4) 0.05555(4) 0.62437(2) 0.01832(8) Uani 1 1 d . . .
Si1 Si 0.90154(7) 0.26774(6) 0.66355(3) 0.02294(15) Uani 1 1 d . A .
Si2 Si 0.68380(7) 0.35817(7) 0.62170(3) 0.02744(17) Uani 1 1 d . A .
Si3 Si 0.49379(7) -0.15025(7) 0.57728(3) 0.02554(16) Uani 1 1 d . A .
Si4 Si 0.38713(6) 0.03548(7) 0.63613(3) 0.02734(17) Uani 1 1 d . A .
O1 O 0.71863(18) 0.09668(19) 0.53609(7) 0.0313(5) Uani 1 1 d . A .
O2 O 0.87805(16) -0.02701(16) 0.58844(6) 0.0238(4) Uani 1 1 d . A .
O3 O 0.75499(19) -0.13773(18) 0.65752(7) 0.0379(5) Uani 1 1 d . A .
O4 O 0.6800(2) 0.0377(2) 0.71656(6) 0.0392(5) Uani 1 1 d . A .
N1 N 0.7684(2) 0.24536(18) 0.63876(8) 0.0217(5) Uani 1 1 d . A .
N2 N 0.50610(19) -0.0252(2) 0.61012(8) 0.0219(5) Uani 1 1 d . A .
C1 C 0.6485(3) 0.1039(3) 0.49221(11) 0.0519(10) Uani 1 1 d . . .
H1A H 0.6521 0.1827 0.4787 0.078 Uiso 1 1 calc R A .
H1B H 0.5683 0.0850 0.5008 0.078 Uiso 1 1 calc R . .
H1C H 0.6770 0.0491 0.4671 0.078 Uiso 1 1 calc R . .
C2 C 0.8385(3) 0.1162(3) 0.52698(10) 0.0324(7) Uani 1 1 d . A .
H2A H 0.8672 0.1792 0.5488 0.039 Uiso 1 1 calc R . .
H2B H 0.8505 0.1394 0.4917 0.039 Uiso 1 1 calc R . .
C3 C 0.9037(2) 0.0059(3) 0.53776(9) 0.0282(6) Uani 1 1 d . . .
H3A H 0.8793 -0.0558 0.5143 0.034 Uiso 1 1 calc R A .
H3B H 0.9879 0.0186 0.5337 0.034 Uiso 1 1 calc R . .
C4 C 0.9101(2) -0.1440(2) 0.60072(10) 0.0235(6) Uani 1 1 d . . .
H4 H 0.8648 -0.1977 0.5788 0.028 Uiso 1 1 calc R A .
C5 C 0.8761(3) -0.1659(2) 0.65432(10) 0.0273(6) Uani 1 1 d . A .
H5 H 0.9204 -0.1120 0.6764 0.033 Uiso 1 1 calc R . .
C6 C 0.9027(3) -0.2897(3) 0.66977(11) 0.0329(6) Uani 1 1 d . . .
H6A H 0.8545 -0.3438 0.6499 0.040 Uiso 1 1 calc R A .
H6B H 0.8834 -0.3005 0.7056 0.040 Uiso 1 1 calc R . .
C7 C 1.0299(3) -0.3171(3) 0.66139(12) 0.0440(8) Uani 1 1 d . A .
H7A H 1.0443 -0.3996 0.6692 0.053 Uiso 1 1 calc R . .
H7B H 1.0775 -0.2696 0.6844 0.053 Uiso 1 1 calc R . .
C8 C 1.0659(3) -0.2928(3) 0.60763(12) 0.0446(8) Uani 1 1 d . . .
H8A H 1.0248 -0.3465 0.5849 0.053 Uiso 1 1 calc R A .
H8B H 1.1500 -0.3067 0.6040 0.053 Uiso 1 1 calc R . .
C9 C 1.0383(2) -0.1682(3) 0.59287(11) 0.0332(7) Uani 1 1 d . A .
H9A H 1.0849 -0.1142 0.6135 0.040 Uiso 1 1 calc R . .
H9B H 1.0587 -0.1556 0.5573 0.040 Uiso 1 1 calc R . .
C10A C 0.6819(5) -0.1647(4) 0.69971(17) 0.0263(12) Uani 0.644(9) 1 d P A 1
H10A H 0.6992 -0.2434 0.7123 0.032 Uiso 0.644(9) 1 calc PR A 1
H10B H 0.5995 -0.1618 0.6897 0.032 Uiso 0.644(9) 1 calc PR A 1
C11A C 0.7058(5) -0.0765(4) 0.73958(16) 0.0277(13) Uani 0.644(9) 1 d P A 1
H11A H 0.6557 -0.0899 0.7691 0.033 Uiso 0.644(9) 1 calc PR A 1
H11B H 0.7877 -0.0803 0.7503 0.033 Uiso 0.644(9) 1 calc PR A 1
C10B C 0.7401(9) -0.1414(8) 0.7162(3) 0.028(2) Uani 0.356(9) 1 d P A 2
H10C H 0.7320 -0.2221 0.7283 0.034 Uiso 0.356(9) 1 calc PR A 2
H10D H 0.8070 -0.1050 0.7332 0.034 Uiso 0.356(9) 1 calc PR A 2
C11B C 0.6379(8) -0.0778(8) 0.7248(3) 0.028(2) Uani 0.356(9) 1 d P A 2
H11C H 0.6090 -0.0883 0.7594 0.033 Uiso 0.356(9) 1 calc PR A 2
H11D H 0.5763 -0.0987 0.7007 0.033 Uiso 0.356(9) 1 calc PR A 2
C12 C 0.6844(3) 0.1231(3) 0.75455(10) 0.0386(7) Uani 1 1 d . . .
H12A H 0.6149 0.1176 0.7754 0.058 Uiso 1 1 calc R A .
H12B H 0.6882 0.2000 0.7392 0.058 Uiso 1 1 calc R . .
H12C H 0.7531 0.1107 0.7754 0.058 Uiso 1 1 calc R . .
C13 C 0.9667(2) 0.1325(2) 0.69066(10) 0.0309(6) Uani 1 1 d . . .
H13A H 0.9114 0.0964 0.7137 0.046 Uiso 1 1 calc R A .
H13B H 1.0376 0.1523 0.7089 0.046 Uiso 1 1 calc R . .
H13C H 0.9852 0.0784 0.6636 0.046 Uiso 1 1 calc R . .
C14 C 1.0150(2) 0.3172(3) 0.61728(11) 0.0425(8) Uani 1 1 d . . .
H14A H 1.0251 0.2581 0.5913 0.064 Uiso 1 1 calc R A .
H14B H 1.0886 0.3293 0.6348 0.064 Uiso 1 1 calc R . .
H14C H 0.9902 0.3900 0.6017 0.064 Uiso 1 1 calc R . .
C15 C 0.9083(3) 0.3796(2) 0.71472(11) 0.0310(7) Uani 1 1 d . . .
H15A H 0.8791 0.4536 0.7020 0.047 Uiso 1 1 calc R A .
H15B H 0.9887 0.3890 0.7257 0.047 Uiso 1 1 calc R . .
H15C H 0.8607 0.3543 0.7431 0.047 Uiso 1 1 calc R . .
C16 C 0.5579(3) 0.3119(3) 0.58194(12) 0.0442(8) Uani 1 1 d . . .
H16A H 0.5819 0.3085 0.5468 0.066 Uiso 1 1 calc R A .
H16B H 0.4947 0.3678 0.5856 0.066 Uiso 1 1 calc R . .
H16C H 0.5314 0.2352 0.5927 0.066 Uiso 1 1 calc R . .
C17 C 0.7573(3) 0.4689(3) 0.58129(11) 0.0471(8) Uani 1 1 d . . .
H17A H 0.8260 0.4984 0.5986 0.071 Uiso 1 1 calc R A .
H17B H 0.7039 0.5329 0.5746 0.071 Uiso 1 1 calc R . .
H17C H 0.7805 0.4331 0.5495 0.071 Uiso 1 1 calc R . .
C18 C 0.6199(3) 0.4392(2) 0.67661(11) 0.0396(7) Uani 1 1 d . . .
H18A H 0.5799 0.3846 0.6987 0.059 Uiso 1 1 calc R A .
H18B H 0.5647 0.4971 0.6644 0.059 Uiso 1 1 calc R . .
H18C H 0.6819 0.4780 0.6952 0.059 Uiso 1 1 calc R . .
C19 C 0.4766(4) -0.2844(3) 0.61619(13) 0.0640(11) Uani 1 1 d . . .
H19A H 0.5465 -0.2963 0.6364 0.096 Uiso 1 1 calc R A .
H19B H 0.4648 -0.3512 0.5942 0.096 Uiso 1 1 calc R . .
H19C H 0.4096 -0.2756 0.6384 0.096 Uiso 1 1 calc R . .
C20 C 0.6252(3) -0.1824(3) 0.53833(12) 0.0479(9) Uani 1 1 d . . .
H20A H 0.6265 -0.1310 0.5091 0.072 Uiso 1 1 calc R A .
H20B H 0.6226 -0.2631 0.5271 0.072 Uiso 1 1 calc R . .
H20C H 0.6950 -0.1699 0.5584 0.072 Uiso 1 1 calc R . .
C21 C 0.3709(3) -0.1547(3) 0.53162(11) 0.0402(8) Uani 1 1 d . . .
H21A H 0.2974 -0.1552 0.5499 0.060 Uiso 1 1 calc R A .
H21B H 0.3768 -0.2249 0.5112 0.060 Uiso 1 1 calc R . .
H21C H 0.3742 -0.0865 0.5099 0.060 Uiso 1 1 calc R . .
C22 C 0.2883(2) 0.1083(3) 0.58937(12) 0.0447(8) Uani 1 1 d . . .
H22A H 0.3318 0.1670 0.5707 0.067 Uiso 1 1 calc R A .
H22B H 0.2240 0.1454 0.6071 0.067 Uiso 1 1 calc R . .
H22C H 0.2578 0.0504 0.5660 0.067 Uiso 1 1 calc R . .
C23 C 0.4224(3) 0.1491(3) 0.68475(11) 0.0487(9) Uani 1 1 d . . .
H23A H 0.4430 0.1111 0.7163 0.073 Uiso 1 1 calc R A .
H23B H 0.3548 0.1988 0.6900 0.073 Uiso 1 1 calc R . .
H23C H 0.4876 0.1961 0.6731 0.073 Uiso 1 1 calc R . .
C24 C 0.2945(2) -0.0698(3) 0.67193(11) 0.0432(8) Uani 1 1 d . . .
H24A H 0.2697 -0.1323 0.6496 0.065 Uiso 1 1 calc R A .
H24B H 0.2264 -0.0295 0.6851 0.065 Uiso 1 1 calc R . .
H24C H 0.3393 -0.1024 0.6997 0.065 Uiso 1 1 calc R . .

loop_
_atom_site_aniso_label
_atom_site_aniso_U_11
_atom_site_aniso_U_22
_atom_site_aniso_U_33
_atom_site_aniso_U_23
_atom_site_aniso_U_13
_atom_site_aniso_U_12
Ca1 0.0178(3) 0.0208(3) 0.01638(17) 0.0003(2) 0.0000(2) 0.00112(16)
Si1 0.0219(4) 0.0231(4) 0.0238(3) -0.0009(3) 0.0027(3) -0.0019(3)
Si2 0.0332(4) 0.0229(4) 0.0262(4) 0.0020(3) -0.0035(3) 0.0037(3)
Si3 0.0232(4) 0.0236(4) 0.0299(4) -0.0009(3) -0.0017(3) 0.0008(3)
Si4 0.0179(4) 0.0368(4) 0.0274(4) -0.0060(3) 0.0004(3) 0.0025(3)
O1 0.0290(11) 0.0468(12) 0.0181(9) 0.0055(8) -0.0018(8) 0.0046(9)
O2 0.0256(9) 0.0274(10) 0.0183(8) 0.0048(7) 0.0030(7) 0.0028(8)
O3 0.0478(13) 0.0299(12) 0.0361(11) 0.0130(10) 0.0214(10) 0.0137(10)
O4 0.0659(15) 0.0303(11) 0.0213(9) -0.0034(9) 0.0118(10) -0.0095(12)
N1 0.0247(12) 0.0188(12) 0.0215(11) -0.0002(9) -0.0021(9) 0.0003(9)
N2 0.0195(11) 0.0244(12) 0.0218(10) -0.0009(9) 0.0012(9) -0.0004(9)
C1 0.051(2) 0.074(3) 0.0313(16) 0.0057(16) -0.0157(15) 0.0060(18)
C2 0.0351(17) 0.0388(19) 0.0234(14) 0.0094(13) 0.0056(12) -0.0022(13)
C3 0.0266(15) 0.0368(17) 0.0213(12) 0.0022(11) 0.0075(11) 0.0023(13)
C4 0.0216(13) 0.0214(13) 0.0274(12) -0.0039(11) -0.0028(10) 0.0034(11)
C5 0.0426(17) 0.0183(13) 0.0210(12) -0.0005(10) -0.0053(12) 0.0029(12)
C6 0.0402(17) 0.0228(14) 0.0358(14) 0.0026(12) -0.0102(13) 0.0049(13)
C7 0.0402(18) 0.0264(16) 0.065(2) 0.0089(15) -0.0219(16) 0.0047(13)
C8 0.0280(16) 0.0311(17) 0.075(2) -0.0092(16) -0.0072(15) 0.0073(13)
C9 0.0180(13) 0.0362(17) 0.0454(17) 0.0002(14) -0.0015(12) 0.0039(11)
C10A 0.026(3) 0.028(2) 0.025(2) 0.0084(18) 0.007(2) -0.002(2)
C11A 0.027(3) 0.039(3) 0.017(2) 0.0084(19) 0.0042(19) 0.0045(19)
C10B 0.029(5) 0.028(5) 0.027(5) 0.014(4) 0.001(4) -0.006(4)
C11B 0.019(5) 0.044(5) 0.020(4) 0.010(3) -0.004(3) -0.002(4)
C12 0.0443(17) 0.049(2) 0.0228(14) -0.0093(13) -0.0013(14) 0.0016(16)
C13 0.0274(14) 0.0301(15) 0.0353(15) -0.0047(12) -0.0074(11) 0.0014(12)
C14 0.0310(16) 0.052(2) 0.0449(17) 0.0022(14) 0.0149(14) -0.0082(14)
C15 0.0332(16) 0.0251(15) 0.0347(16) 0.0004(12) -0.0026(13) -0.0027(13)
C16 0.0440(19) 0.0382(19) 0.0504(19) 0.0036(15) -0.0185(15) 0.0087(14)
C17 0.067(2) 0.0322(17) 0.0418(17) 0.0137(15) 0.0020(16) -0.0016(17)
C18 0.0443(18) 0.0330(17) 0.0416(16) -0.0022(13) -0.0021(14) 0.0148(14)
C19 0.089(3) 0.038(2) 0.065(2) 0.0133(18) 0.009(2) -0.0001(19)
C20 0.0307(16) 0.050(2) 0.063(2) -0.0296(16) 0.0051(16) 0.0018(14)
C21 0.0316(17) 0.0445(19) 0.0444(18) -0.0188(16) -0.0098(14) 0.0020(16)
C22 0.0319(18) 0.046(2) 0.056(2) 0.0001(16) -0.0068(15) 0.0148(14)
C23 0.0418(18) 0.062(2) 0.0427(18) -0.0224(17) 0.0061(15) 0.0014(17)
C24 0.0272(16) 0.067(2) 0.0357(15) 0.0025(15) 0.0068(13) -0.0083(14)

loop_
_atom_type_symbol
_atom_type_description
_atom_type_scat_dispersion_real
_atom_type_scat_dispersion_imag
_atom_type_scat_source
C C 0.0033 0.0016 'International Tables Vol C Tables 4.2.6.8 and 6.1.1.4'
H H 0.0000 0.0000 'International Tables Vol C Tables 4.2.6.8 and 6.1.1.4'
N N 0.0061 0.0033 'International Tables Vol C Tables 4.2.6.8 and 6.1.1.4'
O O 0.0106 0.0060 'International Tables Vol C Tables 4.2.6.8 and 6.1.1.4'
Si Si 0.0817 0.0704 'International Tables Vol C Tables 4.2.6.8 and 6.1.1.4'
Ca Ca 0.2262 0.3064 'International Tables Vol C Tables 4.2.6.8 and 6.1.1.4'

loop_
_geom_angle_atom_site_label_1
_geom_angle_atom_site_label_2
_geom_angle_atom_site_label_3
_geom_angle
N2 Ca1 N1 135.84(6)
N2 Ca1 O1 91.97(7)
N1 Ca1 O1 86.02(7)
N2 Ca1 O4 94.24(8)
N1 Ca1 O4 86.44(8)
O1 Ca1 O4 172.38(9)
N2 Ca1 O3 88.20(8)
N1 Ca1 O3 130.79(8)
O1 Ca1 O3 118.80(7)
O4 Ca1 O3 65.90(7)
N2 Ca1 O2 123.94(7)
N1 Ca1 O2 95.44(7)
O1 Ca1 O2 66.43(6)
O4 Ca1 O2 113.21(7)
O3 Ca1 O2 63.57(5)
N2 Ca1 C11B 76.33(19)
N1 Ca1 C11B 112.59(18)
O1 Ca1 C11B 161.27(18)
O4 Ca1 C11B 26.17(18)
O3 Ca1 C11B 47.41(18)
O2 Ca1 C11B 107.87(18)
N2 Ca1 C2 115.89(8)
N1 Ca1 C2 74.60(8)
O1 Ca1 C2 25.15(7)
O4 Ca1 C2 149.67(8)
O3 Ca1 C2 109.37(7)
O2 Ca1 C2 47.47(7)
C11B Ca1 C2 155.33(16)
N2 Ca1 Si2 111.27(6)
N1 Ca1 Si2 25.58(6)
O1 Ca1 Si2 77.74(6)
O4 Ca1 Si2 95.85(6)
O3 Ca1 Si2 154.83(6)
O2 Ca1 Si2 113.09(5)
C11B Ca1 Si2 119.96(17)
C2 Ca1 Si2 77.19(6)
N2 Ca1 Si3 24.66(5)
N1 Ca1 Si3 155.68(6)
O1 Ca1 Si3 82.36(5)
O4 Ca1 Si3 105.07(6)
O3 Ca1 Si3 73.40(6)
O2 Ca1 Si3 99.33(5)
C11B Ca1 Si3 81.04(18)
C2 Ca1 Si3 101.66(6)
Si2 Ca1 Si3 130.24(2)
N2 Ca1 Si4 24.24(5)
N1 Ca1 Si4 114.23(6)
O1 Ca1 Si4 102.88(5)
O4 Ca1 Si4 81.31(6)
O3 Ca1 Si4 101.37(5)
O2 Ca1 Si4 148.18(5)
C11B Ca1 Si4 72.21(18)
C2 Ca1 Si4 127.93(6)
Si2 Ca1 Si4 92.22(2)
Si3 Ca1 Si4 48.86(2)
N2 Ca1 Si1 157.26(6)
N1 Ca1 Si1 23.45(5)
O1 Ca1 Si1 93.74(5)
O4 Ca1 Si1 78.85(6)
O3 Ca1 Si1 108.07(6)
O2 Ca1 Si1 78.33(5)
C11B Ca1 Si1 102.69(18)
C2 Ca1 Si1 74.39(6)
Si2 Ca1 Si1 49.02(2)
Si3 Ca1 Si1 176.03(2)
Si4 Ca1 Si1 133.36(2)
N1 Si1 C13 112.82(12)
N1 Si1 C15 115.22(12)
C13 Si1 C15 105.90(12)
N1 Si1 C14 114.90(13)
C13 Si1 C14 102.99(13)
C15 Si1 C14 103.76(14)
C13 Si1 Ca1 79.35(9)
C15 Si1 Ca1 134.97(10)
C14 Si1 Ca1 118.83(10)
N1 Si2 C17 114.70(14)
N1 Si2 C16 112.38(13)
C17 Si2 C16 102.71(15)
N1 Si2 C18 113.49(12)
C17 Si2 C18 106.59(15)
C16 Si2 C18 106.03(15)
C17 Si2 Ca1 132.83(11)
C16 Si2 Ca1 75.48(10)
C18 Si2 Ca1 119.36(10)
N2 Si3 C21 115.08(13)
N2 Si3 C19 115.22(14)
C21 Si3 C19 104.92(17)
N2 Si3 C20 112.77(13)
C21 Si3 C20 104.33(14)
C19 Si3 C20 103.23(16)
C21 Si3 Ca1 137.96(11)
C19 Si3 Ca1 115.27(13)
C20 Si3 Ca1 78.74(10)
N2 Si4 C24 113.78(14)
N2 Si4 C23 113.20(13)
C24 Si4 C23 102.85(14)
N2 Si4 C22 113.87(13)
C24 Si4 C22 106.22(14)
C23 Si4 C22 105.96(15)
C24 Si4 Ca1 130.75(10)
C23 Si4 Ca1 78.52(10)
C22 Si4 Ca1 120.90(10)
C2 O1 C1 113.8(2)
C2 O1 Ca1 108.56(15)
C1 O1 Ca1 137.65(18)
C3 O2 C4 114.2(2)
C3 O2 Ca1 115.55(15)
C4 O2 Ca1 118.99(14)
C5 O3 C10A 124.5(3)
C5 O3 C10B 99.1(4)
C5 O3 Ca1 117.44(16)
C10A O3 Ca1 107.4(2)
C10B O3 Ca1 110.1(4)
C12 O4 C11B 123.3(4)
C12 O4 C11A 108.4(3)
C12 O4 Ca1 130.75(18)
C11B O4 Ca1 104.4(4)
C11A O4 Ca1 118.3(2)
Si2 N1 Si1 120.83(14)
Si2 N1 Ca1 116.78(12)
Si1 N1 Ca1 122.38(11)
Si4 N2 Si3 119.78(14)
Si4 N2 Ca1 120.53(12)
Si3 N2 Ca1 119.53(11)
O1 C1 H1A 109.5
O1 C1 H1B 109.5
H1A C1 H1B 109.5
O1 C1 H1C 109.5
H1A C1 H1C 109.5
H1B C1 H1C 109.5
O1 C2 C3 108.7(2)
O1 C2 Ca1 46.29(11)
C3 C2 Ca1 85.60(16)
O1 C2 H2A 110.0
C3 C2 H2A 110.0
Ca1 C2 H2A 81.8
O1 C2 H2B 110.0
C3 C2 H2B 110.0
Ca1 C2 H2B 155.9
H2A C2 H2B 108.3
O2 C3 C2 107.5(2)
O2 C3 H3A 110.2
C2 C3 H3A 110.2
O2 C3 H3B 110.2
C2 C3 H3B 110.2
H3A C3 H3B 108.5
O2 C4 C5 107.9(2)
O2 C4 C9 113.1(2)
C5 C4 C9 110.7(2)
O2 C4 H4 108.3
C5 C4 H4 108.3
C9 C4 H4 108.3
O3 C5 C4 105.8(2)
O3 C5 C6 113.2(2)
C4 C5 C6 111.3(3)
O3 C5 H5 108.8
C4 C5 H5 108.8
C6 C5 H5 108.8
C5 C6 C7 110.6(3)
C5 C6 H6A 109.5
C7 C6 H6A 109.5
C5 C6 H6B 109.5
C7 C6 H6B 109.5
H6A C6 H6B 108.1
C6 C7 C8 111.4(3)
C6 C7 H7A 109.3
C8 C7 H7A 109.3
C6 C7 H7B 109.3
C8 C7 H7B 109.3
H7A C7 H7B 108.0
C7 C8 C9 111.1(3)
C7 C8 H8A 109.4
C9 C8 H8A 109.4
C7 C8 H8B 109.4
C9 C8 H8B 109.4
H8A C8 H8B 108.0
C4 C9 C8 109.9(2)
C4 C9 H9A 109.7
C8 C9 H9A 109.7
C4 C9 H9B 109.7
C8 C9 H9B 109.7
H9A C9 H9B 108.2
O3 C10A C11A 107.5(4)
O3 C10A H10A 110.2
C11A C10A H10A 110.2
O3 C10A H10B 110.2
C11A C10A H10B 110.2
H10A C10A H10B 108.5
O4 C11A C10A 105.8(4)
O4 C11A H11A 110.6
C10A C11A H11A 110.6
O4 C11A H11B 110.6
C10A C11A H11B 110.6
H11A C11A H11B 108.7
C11B C10B O3 103.8(7)
C11B C10B H10C 111.0
O3 C10B H10C 111.0
C11B C10B H10D 111.0
O3 C10B H10D 111.0
H10C C10B H10D 109.0
C10B C11B O4 100.1(7)
C10B C11B Ca1 87.1(5)
O4 C11B Ca1 49.4(3)
C10B C11B H11C 111.8
O4 C11B H11C 111.8
Ca1 C11B H11C 156.9
C10B C11B H11D 111.8
O4 C11B H11D 111.8
Ca1 C11B H11D 73.2
H11C C11B H11D 109.5
O4 C12 H12A 109.5
O4 C12 H12B 109.5
H12A C12 H12B 109.5
O4 C12 H12C 109.5
H12A C12 H12C 109.5
H12B C12 H12C 109.5
Si1 C13 H13A 109.5
Si1 C13 H13B 109.5
H13A C13 H13B 109.5
Si1 C13 H13C 109.5
H13A C13 H13C 109.5
H13B C13 H13C 109.5
Si1 C14 H14A 109.5
Si1 C14 H14B 109.5
H14A C14 H14B 109.5
Si1 C14 H14C 109.5
H14A C14 H14C 109.5
H14B C14 H14C 109.5
Si1 C15 H15A 109.5
Si1 C15 H15B 109.5
H15A C15 H15B 109.5
Si1 C15 H15C 109.5
H15A C15 H15C 109.5
H15B C15 H15C 109.5
Si2 C16 H16A 109.5
Si2 C16 H16B 109.5
H16A C16 H16B 109.5
Si2 C16 H16C 109.5
H16A C16 H16C 109.5
H16B C16 H16C 109.5
Si2 C17 H17A 109.5
Si2 C17 H17B 109.5
H17A C17 H17B 109.5
Si2 C17 H17C 109.5
H17A C17 H17C 109.5
H17B C17 H17C 109.5
Si2 C18 H18A 109.5
Si2 C18 H18B 109.5
H18A C18 H18B 109.5
Si2 C18 H18C 109.5
H18A C18 H18C 109.5
H18B C18 H18C 109.5
Si3 C19 H19A 109.5
Si3 C19 H19B 109.5
H19A C19 H19B 109.5
Si3 C19 H19C 109.5
H19A C19 H19C 109.5
H19B C19 H19C 109.5
Si3 C20 H20A 109.5
Si3 C20 H20B 109.5
H20A C20 H20B 109.5
Si3 C20 H20C 109.5
H20A C20 H20C 109.5
H20B C20 H20C 109.5
Si3 C21 H21A 109.5
Si3 C21 H21B 109.5
H21A C21 H21B 109.5
Si3 C21 H21C 109.5
H21A C21 H21C 109.5
H21B C21 H21C 109.5
Si4 C22 H22A 109.5
Si4 C22 H22B 109.5
H22A C22 H22B 109.5
Si4 C22 H22C 109.5
H22A C22 H22C 109.5
H22B C22 H22C 109.5
Si4 C23 H23A 109.5
Si4 C23 H23B 109.5
H23A C23 H23B 109.5
Si4 C23 H23C 109.5
H23A C23 H23C 109.5
H23B C23 H23C 109.5
Si4 C24 H24A 109.5
Si4 C24 H24B 109.5
H24A C24 H24B 109.5
Si4 C24 H24C 109.5
H24A C24 H24C 109.5
H24B C24 H24C 109.5

loop_
_geom_bond_atom_site_label_1
_geom_bond_atom_site_label_2
_geom_bond_distance
Ca1 N2 2.378(2)
Ca1 N1 2.393(2)
Ca1 O1 2.4234(19)
Ca1 O4 2.4738(18)
Ca1 O3 2.508(2)
Ca1 O2 2.5362(19)
Ca1 C11B 3.155(8)
Ca1 C2 3.178(3)
Ca1 Si2 3.4976(10)
Ca1 Si3 3.5361(10)
Ca1 Si4 3.5506(10)
Ca1 Si1 3.5976(10)
Si1 N1 1.695(2)
Si1 C13 1.879(3)
Si1 C15 1.882(3)
Si1 C14 1.890(3)
Si2 N1 1.692(2)
Si2 C17 1.876(3)
Si2 C16 1.879(3)
Si2 C18 1.890(3)
Si3 N2 1.696(2)
Si3 C21 1.872(3)
Si3 C19 1.876(3)
Si3 C20 1.878(3)
Si4 N2 1.692(2)
Si4 C24 1.881(3)
Si4 C23 1.890(3)
Si4 C22 1.890(3)
O1 C2 1.425(3)
O1 C1 1.427(3)
O2 C3 1.436(3)
O2 C4 1.439(3)
O3 C5 1.440(4)
O3 C10A 1.442(4)
O3 C10B 1.577(9)
O4 C12 1.416(3)
O4 C11B 1.437(9)
O4 C11A 1.485(5)
C1 H1A 0.9800
C1 H1B 0.9800
C1 H1C 0.9800
C2 C3 1.507(4)
C2 H2A 0.9900
C2 H2B 0.9900
C3 H3A 0.9900
C3 H3B 0.9900
C4 C5 1.505(3)
C4 C9 1.523(4)
C4 H4 1.0000
C5 C6 1.520(4)
C5 H5 1.0000
C6 C7 1.520(4)
C6 H6A 0.9900
C6 H6B 0.9900
C7 C8 1.521(4)
C7 H7A 0.9900
C7 H7B 0.9900
C8 C9 1.526(4)
C8 H8A 0.9900
C8 H8B 0.9900
C9 H9A 0.9900
C9 H9B 0.9900
C10A C11A 1.499(8)
C10A H10A 0.9900
C10A H10B 0.9900
C11A H11A 0.9900
C11A H11B 0.9900
C10B C11B 1.410(15)
C10B H10C 0.9900
C10B H10D 0.9900
C11B H11C 0.9900
C11B H11D 0.9900
C12 H12A 0.9800
C12 H12B 0.9800
C12 H12C 0.9800
C13 H13A 0.9800
C13 H13B 0.9800
C13 H13C 0.9800
C14 H14A 0.9800
C14 H14B 0.9800
C14 H14C 0.9800
C15 H15A 0.9800
C15 H15B 0.9800
C15 H15C 0.9800
C16 H16A 0.9800
C16 H16B 0.9800
C16 H16C 0.9800
C17 H17A 0.9800
C17 H17B 0.9800
C17 H17C 0.9800
C18 H18A 0.9800
C18 H18B 0.9800
C18 H18C 0.9800
C19 H19A 0.9800
C19 H19B 0.9800
C19 H19C 0.9800
C20 H20A 0.9800
C20 H20B 0.9800
C20 H20C 0.9800
C21 H21A 0.9800
C21 H21B 0.9800
C21 H21C 0.9800
C22 H22A 0.9800
C22 H22B 0.9800
C22 H22C 0.9800
C23 H23A 0.9800
C23 H23B 0.9800
C23 H23C 0.9800
C24 H24A 0.9800
C24 H24B 0.9800
C24 H24C 0.9800

loop_
_geom_torsion_atom_site_label_1
_geom_torsion_atom_site_label_2
_geom_torsion_atom_site_label_3
_geom_torsion_atom_site_label_4
_geom_torsion
N2 Ca1 Si1 N1 -33.18(15)
O1 Ca1 Si1 N1 71.00(14)
O4 Ca1 Si1 N1 -107.19(15)
O3 Ca1 Si1 N1 -167.05(14)
O2 Ca1 Si1 N1 136.00(14)
C11B Ca1 Si1 N1 -118.1(2)
C2 Ca1 Si1 N1 87.23(15)
Si2 Ca1 Si1 N1 0.79(13)
Si4 Ca1 Si1 N1 -40.65(14)
N2 Ca1 Si1 C13 135.19(17)
N1 Ca1 Si1 C13 168.37(17)
O1 Ca1 Si1 C13 -120.63(10)
O4 Ca1 Si1 C13 61.18(11)
O3 Ca1 Si1 C13 1.32(10)
O2 Ca1 Si1 C13 -55.63(10)
C11B Ca1 Si1 C13 50.3(2)
C2 Ca1 Si1 C13 -104.41(11)
Si2 Ca1 Si1 C13 169.16(9)
Si4 Ca1 Si1 C13 127.72(9)
N2 Ca1 Si1 C15 33.3(2)
N1 Ca1 Si1 C15 66.47(18)
O1 Ca1 Si1 C15 137.47(14)
O4 Ca1 Si1 C15 -40.73(14)
O3 Ca1 Si1 C15 -100.58(14)
O2 Ca1 Si1 C15 -157.53(14)
C11B Ca1 Si1 C15 -51.6(2)
C2 Ca1 Si1 C15 153.69(14)
Si2 Ca1 Si1 C15 67.26(13)
Si4 Ca1 Si1 C15 25.82(14)
N2 Ca1 Si1 C14 -125.75(18)
N1 Ca1 Si1 C14 -92.57(17)
O1 Ca1 Si1 C14 -21.56(12)
O4 Ca1 Si1 C14 160.24(13)
O3 Ca1 Si1 C14 100.39(12)
O2 Ca1 Si1 C14 43.44(12)
C11B Ca1 Si1 C14 149.4(2)
C2 Ca1 Si1 C14 -5.34(13)
Si2 Ca1 Si1 C14 -91.77(11)
Si4 Ca1 Si1 C14 -133.21(11)
N2 Ca1 Si2 N1 165.87(15)
O1 Ca1 Si2 N1 -106.82(13)
O4 Ca1 Si2 N1 69.00(14)
O3 Ca1 Si2 N1 27.36(16)
O2 Ca1 Si2 N1 -49.32(13)
C11B Ca1 Si2 N1 79.8(2)
C2 Ca1 Si2 N1 -81.05(13)
Si3 Ca1 Si2 N1 -175.59(13)
Si4 Ca1 Si2 N1 150.48(12)
Si1 Ca1 Si2 N1 -0.73(12)
N2 Ca1 Si2 C17 -119.73(16)
N1 Ca1 Si2 C17 74.41(19)
O1 Ca1 Si2 C17 -32.41(16)
O4 Ca1 Si2 C17 143.40(16)
O3 Ca1 Si2 C17 101.77(19)
O2 Ca1 Si2 C17 25.08(16)
C11B Ca1 Si2 C17 154.2(3)
C2 Ca1 Si2 C17 -6.65(16)
Si3 Ca1 Si2 C17 -101.19(15)
Si4 Ca1 Si2 C17 -135.11(15)
Si1 Ca1 Si2 C17 73.68(15)
N2 Ca1 Si2 C16 -25.71(12)
N1 Ca1 Si2 C16 168.42(16)
O1 Ca1 Si2 C16 61.60(12)
O4 Ca1 Si2 C16 -122.58(12)
O3 Ca1 Si2 C16 -164.22(15)
O2 Ca1 Si2 C16 119.10(12)
C11B Ca1 Si2 C16 -111.8(2)
C2 Ca1 Si2 C16 87.36(12)
Si3 Ca1 Si2 C16 -7.17(11)
Si4 Ca1 Si2 C16 -41.10(11)
Si1 Ca1 Si2 C16 167.69(11)
N2 Ca1 Si2 C18 74.75(13)
N1 Ca1 Si2 C18 -91.11(17)
O1 Ca1 Si2 C18 162.07(13)
O4 Ca1 Si2 C18 -22.12(13)
O3 Ca1 Si2 C18 -63.75(16)
O2 Ca1 Si2 C18 -140.44(12)
C11B Ca1 Si2 C18 -11.3(2)
C2 Ca1 Si2 C18 -172.17(13)
Si3 Ca1 Si2 C18 93.29(12)
Si4 Ca1 Si2 C18 59.37(12)
Si1 Ca1 Si2 C18 -91.84(12)
N1 Ca1 Si3 N2 -49.86(15)
O1 Ca1 Si3 N2 -112.03(14)
O4 Ca1 Si3 N2 66.23(15)
O3 Ca1 Si3 N2 124.79(14)
O2 Ca1 Si3 N2 -176.51(14)
C11B Ca1 Si3 N2 76.7(2)
C2 Ca1 Si3 N2 -128.24(14)
Si2 Ca1 Si3 N2 -45.24(13)
Si4 Ca1 Si3 N2 2.53(13)
N2 Ca1 Si3 C21 62.90(19)
N1 Ca1 Si3 C21 13.0(2)
O1 Ca1 Si3 C21 -49.13(16)
O4 Ca1 Si3 C21 129.14(16)
O3 Ca1 Si3 C21 -172.30(16)
O2 Ca1 Si3 C21 -113.61(15)
C11B Ca1 Si3 C21 139.6(2)
C2 Ca1 Si3 C21 -65.33(16)
Si2 Ca1 Si3 C21 17.66(15)
Si4 Ca1 Si3 C21 65.44(15)
N2 Ca1 Si3 C19 -98.68(18)
N1 Ca1 Si3 C19 -148.54(18)
O1 Ca1 Si3 C19 149.29(15)
O4 Ca1 Si3 C19 -32.45(15)
O3 Ca1 Si3 C19 26.11(14)
O2 Ca1 Si3 C19 84.81(14)
C11B Ca1 Si3 C19 -22.0(2)
C2 Ca1 Si3 C19 133.08(14)
Si2 Ca1 Si3 C19 -143.92(14)
Si4 Ca1 Si3 C19 -96.15(14)
N2 Ca1 Si3 C20 161.88(17)
N1 Ca1 Si3 C20 112.02(17)
O1 Ca1 Si3 C20 49.85(12)
O4 Ca1 Si3 C20 -131.88(12)
O3 Ca1 Si3 C20 -73.32(11)
O2 Ca1 Si3 C20 -14.63(11)
C11B Ca1 Si3 C20 -121.4(2)
C2 Ca1 Si3 C20 33.65(12)
Si2 Ca1 Si3 C20 116.64(11)
Si4 Ca1 Si3 C20 164.42(11)
N1 Ca1 Si4 N2 156.46(16)
O1 Ca1 Si4 N2 65.04(15)
O4 Ca1 Si4 N2 -121.45(14)
O3 Ca1 Si4 N2 -58.33(14)
O2 Ca1 Si4 N2 -0.79(16)
C11B Ca1 Si4 N2 -96.2(2)
C2 Ca1 Si4 N2 67.52(15)
Si2 Ca1 Si4 N2 142.97(14)
Si3 Ca1 Si4 N2 -2.58(13)
Si1 Ca1 Si4 N2 172.97(13)
N2 Ca1 Si4 C24 72.70(18)
N1 Ca1 Si4 C24 -130.84(14)
O1 Ca1 Si4 C24 137.74(14)
O4 Ca1 Si4 C24 -48.75(14)
O3 Ca1 Si4 C24 14.37(14)
O2 Ca1 Si4 C24 71.91(15)
C11B Ca1 Si4 C24 -23.5(2)
C2 Ca1 Si4 C24 140.22(15)
Si2 Ca1 Si4 C24 -144.33(13)
Si3 Ca1 Si4 C24 70.12(13)
Si1 Ca1 Si4 C24 -114.32(13)
N2 Ca1 Si4 C23 169.86(18)
N1 Ca1 Si4 C23 -33.68(13)
O1 Ca1 Si4 C23 -125.10(13)
O4 Ca1 Si4 C23 48.41(13)
O3 Ca1 Si4 C23 111.53(12)
O2 Ca1 Si4 C23 169.07(14)
C11B Ca1 Si4 C23 73.7(2)
C2 Ca1 Si4 C23 -122.62(14)
Si2 Ca1 Si4 C23 -47.17(12)
Si3 Ca1 Si4 C23 167.28(12)
Si1 Ca1 Si4 C23 -17.17(12)
N2 Ca1 Si4 C22 -88.28(18)
N1 Ca1 Si4 C22 68.18(13)
O1 Ca1 Si4 C22 -23.24(14)
O4 Ca1 Si4 C22 150.27(13)
O3 Ca1 Si4 C22 -146.62(13)
O2 Ca1 Si4 C22 -89.08(15)
C11B Ca1 Si4 C22 175.5(2)
C2 Ca1 Si4 C22 -20.77(15)
Si2 Ca1 Si4 C22 54.69(13)
Si3 Ca1 Si4 C22 -90.86(12)
Si1 Ca1 Si4 C22 84.69(13)
N2 Ca1 O1 C2 -162.74(18)
N1 Ca1 O1 C2 61.44(18)
O3 Ca1 O1 C2 -73.72(19)
O2 Ca1 O1 C2 -36.27(17)
C11B Ca1 O1 C2 -112.2(5)
Si2 Ca1 O1 C2 85.92(18)
Si3 Ca1 O1 C2 -139.97(18)
Si4 Ca1 O1 C2 175.40(17)
Si1 Ca1 O1 C2 39.28(18)
N2 Ca1 O1 C1 15.7(3)
N1 Ca1 O1 C1 -120.2(3)
O3 Ca1 O1 C1 104.7(3)
O2 Ca1 O1 C1 142.1(3)
C11B Ca1 O1 C1 66.2(7)
C2 Ca1 O1 C1 178.4(4)
Si2 Ca1 O1 C1 -95.7(3)
Si3 Ca1 O1 C1 38.4(3)
Si4 Ca1 O1 C1 -6.2(3)
Si1 Ca1 O1 C1 -142.3(3)
N2 Ca1 O2 C3 82.26(19)
N1 Ca1 O2 C3 -76.60(18)
O1 Ca1 O2 C3 6.64(17)
O4 Ca1 O2 C3 -165.06(17)
O3 Ca1 O2 C3 150.13(18)
C11B Ca1 O2 C3 167.5(2)
C2 Ca1 O2 C3 -13.30(17)
Si2 Ca1 O2 C3 -57.40(18)
Si3 Ca1 O2 C3 84.02(17)
Si4 Ca1 O2 C3 82.66(19)
Si1 Ca1 O2 C3 -92.72(17)
N2 Ca1 O2 C4 -59.42(18)
N1 Ca1 O2 C4 141.71(16)
O1 Ca1 O2 C4 -135.04(18)
O4 Ca1 O2 C4 53.26(18)
O3 Ca1 O2 C4 8.44(16)
C11B Ca1 O2 C4 25.9(2)
C2 Ca1 O2 C4 -155.0(2)
Si2 Ca1 O2 C4 160.91(15)
Si3 Ca1 O2 C4 -57.67(16)
Si4 Ca1 O2 C4 -59.03(19)
Si1 Ca1 O2 C4 125.59(16)
N2 Ca1 O3 C5 153.95(18)
N1 Ca1 O3 C5 -49.0(2)
O1 Ca1 O3 C5 62.7(2)
O4 Ca1 O3 C5 -110.6(2)
O2 Ca1 O3 C5 24.20(18)
C11B Ca1 O3 C5 -133.0(3)
C2 Ca1 O3 C5 37.1(2)
Si2 Ca1 O3 C5 -64.2(2)
Si3 Ca1 O3 C5 133.90(19)
Si4 Ca1 O3 C5 174.41(17)
Si1 Ca1 O3 C5 -42.24(19)
N2 Ca1 O3 C10A -59.7(3)
N1 Ca1 O3 C10A 97.3(3)
O1 Ca1 O3 C10A -151.0(3)
O4 Ca1 O3 C10A 35.7(3)
O2 Ca1 O3 C10A 170.5(3)
C11B Ca1 O3 C10A 13.3(4)
C2 Ca1 O3 C10A -176.6(3)
Si2 Ca1 O3 C10A 82.1(3)
Si3 Ca1 O3 C10A -79.8(3)
Si4 Ca1 O3 C10A -39.3(3)
Si1 Ca1 O3 C10A 104.1(3)
N2 Ca1 O3 C10B -93.7(4)
N1 Ca1 O3 C10B 63.3(4)
O1 Ca1 O3 C10B 175.0(4)
O4 Ca1 O3 C10B 1.8(4)
O2 Ca1 O3 C10B 136.5(4)
C11B Ca1 O3 C10B -20.7(5)
C2 Ca1 O3 C10B 149.4(4)
Si2 Ca1 O3 C10B 48.1(5)
Si3 Ca1 O3 C10B -113.8(4)
Si4 Ca1 O3 C10B -73.2(4)
Si1 Ca1 O3 C10B 70.1(4)
N2 Ca1 O4 C12 -119.5(3)
N1 Ca1 O4 C12 16.2(3)
O3 Ca1 O4 C12 154.4(3)
O2 Ca1 O4 C12 110.6(3)
C11B Ca1 O4 C12 -166.0(5)
C2 Ca1 O4 C12 67.0(3)
Si2 Ca1 O4 C12 -7.6(3)
Si3 Ca1 O4 C12 -142.0(3)
Si4 Ca1 O4 C12 -98.9(3)
Si1 Ca1 O4 C12 38.6(3)
N2 Ca1 O4 C11B 46.5(4)
N1 Ca1 O4 C11B -177.8(4)
O3 Ca1 O4 C11B -39.6(4)
O2 Ca1 O4 C11B -83.4(4)
C2 Ca1 O4 C11B -127.0(4)
Si2 Ca1 O4 C11B 158.4(4)
Si3 Ca1 O4 C11B 24.0(4)
Si4 Ca1 O4 C11B 67.1(4)
Si1 Ca1 O4 C11B -155.4(4)
N2 Ca1 O4 C11A 81.1(3)
N1 Ca1 O4 C11A -143.1(3)
O3 Ca1 O4 C11A -5.0(3)
O2 Ca1 O4 C11A -48.7(3)
C11B Ca1 O4 C11A 34.6(4)
C2 Ca1 O4 C11A -92.4(3)
Si2 Ca1 O4 C11A -167.0(3)
Si3 Ca1 O4 C11A 58.6(3)
Si4 Ca1 O4 C11A 101.7(3)
Si1 Ca1 O4 C11A -120.7(3)
C17 Si2 N1 Si1 49.7(2)
C16 Si2 N1 Si1 166.50(15)
C18 Si2 N1 Si1 -73.19(19)
Ca1 Si2 N1 Si1 178.6(2)
C17 Si2 N1 Ca1 -128.97(14)
C16 Si2 N1 Ca1 -12.13(17)
C18 Si2 N1 Ca1 108.17(15)
C13 Si1 N1 Si2 169.03(14)
C15 Si1 N1 Si2 47.25(19)
C14 Si1 N1 Si2 -73.32(18)
Ca1 Si1 N1 Si2 -178.6(2)
C13 Si1 N1 Ca1 -12.41(18)
C15 Si1 N1 Ca1 -134.19(13)
C14 Si1 N1 Ca1 105.24(15)
N2 Ca1 N1 Si2 -19.1(2)
O1 Ca1 N1 Si2 69.67(12)
O4 Ca1 N1 Si2 -111.49(13)
O3 Ca1 N1 Si2 -165.04(9)
O2 Ca1 N1 Si2 135.51(11)
C11B Ca1 N1 Si2 -112.6(2)
C2 Ca1 N1 Si2 92.44(12)
Si3 Ca1 N1 Si2 8.2(2)
Si4 Ca1 N1 Si2 -32.67(13)
Si1 Ca1 N1 Si2 178.6(2)
N2 Ca1 N1 Si1 162.32(9)
O1 Ca1 N1 Si1 -108.95(14)
O4 Ca1 N1 Si1 69.90(14)
O3 Ca1 N1 Si1 16.35(18)
O2 Ca1 N1 Si1 -43.10(13)
C11B Ca1 N1 Si1 68.8(2)
C2 Ca1 N1 Si1 -86.17(14)
Si2 Ca1 N1 Si1 -178.6(2)
Si3 Ca1 N1 Si1 -170.42(6)
Si4 Ca1 N1 Si1 148.71(11)
C24 Si4 N2 Si3 47.56(19)
C23 Si4 N2 Si3 164.52(16)
C22 Si4 N2 Si3 -74.37(19)
Ca1 Si4 N2 Si3 175.3(2)
C24 Si4 N2 Ca1 -127.77(14)
C23 Si4 N2 Ca1 -10.82(19)
C22 Si4 N2 Ca1 110.30(16)
C21 Si3 N2 Si4 45.8(2)
C19 Si3 N2 Si4 -76.5(2)
C20 Si3 N2 Si4 165.30(15)
Ca1 Si3 N2 Si4 -175.4(2)
C21 Si3 N2 Ca1 -138.84(14)
C19 Si3 N2 Ca1 98.84(18)
C20 Si3 N2 Ca1 -19.31(18)
N1 Ca1 N2 Si4 -31.5(2)
O1 Ca1 N2 Si4 -117.83(13)
O4 Ca1 N2 Si4 57.74(14)
O3 Ca1 N2 Si4 123.41(13)
O2 Ca1 N2 Si4 179.50(10)
C11B Ca1 N2 Si4 77.0(2)
C2 Ca1 N2 Si4 -125.89(12)
Si2 Ca1 N2 Si4 -40.22(14)
Si3 Ca1 N2 Si4 175.3(2)
Si1 Ca1 N2 Si4 -13.3(2)
N1 Ca1 N2 Si3 153.14(9)
O1 Ca1 N2 Si3 66.82(13)
O4 Ca1 N2 Si3 -117.61(13)
O3 Ca1 N2 Si3 -51.94(13)
O2 Ca1 N2 Si3 4.15(16)
C11B Ca1 N2 Si3 -98.4(2)
C2 Ca1 N2 Si3 58.77(15)
Si2 Ca1 N2 Si3 144.43(11)
Si4 Ca1 N2 Si3 -175.3(2)
Si1 Ca1 N2 Si3 171.35(7)
C1 O1 C2 C3 -114.6(3)
Ca1 O1 C2 C3 64.2(2)
C1 O1 C2 Ca1 -178.8(3)
N2 Ca1 C2 O1 19.2(2)
N1 Ca1 C2 O1 -114.66(19)
O4 Ca1 C2 O1 -167.93(16)
O3 Ca1 C2 O1 116.92(18)
O2 Ca1 C2 O1 132.6(2)
C11B Ca1 C2 O1 134.5(5)
Si2 Ca1 C2 O1 -88.40(18)
Si3 Ca1 C2 O1 40.61(18)
Si4 Ca1 C2 O1 -5.7(2)
Si1 Ca1 C2 O1 -139.00(18)
N2 Ca1 C2 C3 -101.94(17)
N1 Ca1 C2 C3 124.15(18)
O1 Ca1 C2 C3 -121.2(3)
O4 Ca1 C2 C3 70.9(2)
O3 Ca1 C2 C3 -4.27(18)
O2 Ca1 C2 C3 11.44(14)
C11B Ca1 C2 C3 13.4(6)
Si2 Ca1 C2 C3 150.41(17)
Si3 Ca1 C2 C3 -80.58(16)
Si4 Ca1 C2 C3 -126.88(15)
Si1 Ca1 C2 C3 99.81(16)
C4 O2 C3 C2 165.5(2)
Ca1 O2 C3 C2 22.0(3)
O1 C2 C3 O2 -56.5(3)
Ca1 C2 C3 O2 -15.70(19)
C3 O2 C4 C5 -179.0(2)
Ca1 O2 C4 C5 -36.8(2)
C3 O2 C4 C9 58.2(3)
Ca1 O2 C4 C9 -159.66(17)
C10A O3 C5 C4 168.8(3)
C10B O3 C5 C4 -169.5(4)
Ca1 O3 C5 C4 -51.2(2)
C10A O3 C5 C6 46.6(4)
C10B O3 C5 C6 68.3(4)
Ca1 O3 C5 C6 -173.32(16)
O2 C4 C5 O3 54.4(2)
C9 C4 C5 O3 178.6(2)
O2 C4 C5 C6 177.7(2)
C9 C4 C5 C6 -58.0(3)
O3 C5 C6 C7 175.2(2)
C4 C5 C6 C7 56.2(3)
C5 C6 C7 C8 -54.8(3)
C6 C7 C8 C9 55.5(3)
O2 C4 C9 C8 178.9(2)
C5 C4 C9 C8 57.6(3)
C7 C8 C9 C4 -56.4(3)
C5 O3 C10A C11A 78.8(4)
C10B O3 C10A C11A 35.7(7)
Ca1 O3 C10A C11A -64.5(4)
C12 O4 C11A C10A 171.4(3)
C11B O4 C11A C10A 49.1(7)
Ca1 O4 C11A C10A -24.9(5)
O3 C10A C11A O4 58.5(5)
C5 O3 C10B C11B 160.6(6)
C10A O3 C10B C11B -54.2(8)
Ca1 O3 C10B C11B 36.8(8)
O3 C10B C11B O4 -74.5(8)
O3 C10B C11B Ca1 -26.6(6)
C12 O4 C11B C10B -115.4(6)
C11A O4 C11B C10B -41.8(7)
Ca1 O4 C11B C10B 77.2(7)
C12 O4 C11B Ca1 167.3(5)
C11A O4 C11B Ca1 -119.1(6)
N2 Ca1 C11B C10B 122.2(7)
N1 Ca1 C11B C10B -103.5(6)
O1 Ca1 C11B C10B 69.5(10)
O4 Ca1 C11B C10B -106.0(9)
O3 Ca1 C11B C10B 21.8(5)
O2 Ca1 C11B C10B 0.5(7)
C2 Ca1 C11B C10B -1.0(10)
Si2 Ca1 C11B C10B -130.9(6)
Si3 Ca1 C11B C10B 97.5(6)
Si4 Ca1 C11B C10B 147.0(7)
Si1 Ca1 C11B C10B -81.2(6)
N2 Ca1 C11B O4 -131.9(4)
N1 Ca1 C11B O4 2.4(5)
O1 Ca1 C11B O4 175.5(2)
O3 Ca1 C11B O4 127.8(5)
O2 Ca1 C11B O4 106.4(4)
C2 Ca1 C11B O4 105.0(5)
Si2 Ca1 C11B O4 -25.0(5)
Si3 Ca1 C11B O4 -156.6(4)
Si4 Ca1 C11B O4 -107.0(4)
Si1 Ca1 C11B O4 24.8(4)
